data_4024115
loop_
_publ_author_name
'Anjan Patel'
'Falk Liebner'
'Thomas Netscher'
'Kurt Mereiter'
'Thomas Rosenau'

_publ_contact_author_address
;
 Prof. Dr. Thomas Rosenau
 Department of Chemistry,  
 University of Natural Resources (BOKU), 
 Muthgasse 18, 
 A-1190 Vienna, Austria 
;
_publ_contact_author_email thomas.rosenau@boku.ac.at
_publ_contact_author_fax '+43-1-36006 6059'
_publ_contact_author_name 'Prof. Dr. Thomas Rosenau'
_publ_contact_author_phone '+43-1-36006 6061'
_publ_section_title
;
 Vitamin E Chemistry. Nitration of Non-\a-tocopherols:
 Products and Mechanistic Considerations
;
_journal_name_full 'Journal of Organic Chemistry'
_journal_page_first 6504
_journal_page_last 6512
_journal_paper_doi 10.1021/jo0706832
_journal_volume 72
_journal_year 2007
_chemical_formula_moiety 'C13 H18 O2'
_chemical_formula_sum 'C13 H18 O2'
_chemical_formula_weight 206.27
_chemical_name_common 'compound (6)'
_chemical_name_systematic
; 
6-Hydroxy-2,2,5,8-tetramethylchroman
;
_space_group_IT_number 61
_symmetry_cell_setting orthorhombic
_symmetry_space_group_name_Hall '-P 2ac 2ab'
_symmetry_space_group_name_H-M 'P b c a'
_atom_sites_solution_hydrogens geom
_atom_sites_solution_primary direct
_atom_sites_solution_secondary difmap
_audit_creation_method SHELXL-97
_cell_angle_alpha 90.00
_cell_angle_beta 90.00
_cell_angle_gamma 90.00
_cell_formula_units_Z 8
_cell_length_a 15.5426(8)
_cell_length_b 8.5151(4)
_cell_length_c 17.1816(8)
_cell_measurement_reflns_used 6149
_cell_measurement_temperature 173(2)
_cell_measurement_theta_max 29.87
_cell_measurement_theta_min 2.37
_cell_volume 2273.93(19)
_computing_cell_refinement 'Bruker SAINT'
_computing_data_collection 'Bruker SMART'
_computing_data_reduction 'Bruker SAINT, SADABS, XPREP'
_computing_molecular_graphics 'Bruker SHELXTL'
_computing_publication_material 'Bruker SHELXTL'
_computing_structure_refinement 'SHELXL-97 (Sheldrick, 1997)'
_computing_structure_solution 'SHELXS-97 (Sheldrick, 1997)'
_diffrn_ambient_temperature 173(2)
_diffrn_measured_fraction_theta_full 0.993
_diffrn_measured_fraction_theta_max 0.993
_diffrn_measurement_device_type 'CCD area detector'
_diffrn_measurement_method 'phi and omega scans'
_diffrn_radiation_monochromator graphite
_diffrn_radiation_source 'fine-focus sealed tube'
_diffrn_radiation_type MoK\a
_diffrn_radiation_wavelength 0.71073
_diffrn_reflns_av_R_equivalents 0.0208
_diffrn_reflns_av_sigmaI/netI 0.0173
_diffrn_reflns_limit_h_max 13
_diffrn_reflns_limit_h_min -19
_diffrn_reflns_limit_k_max 10
_diffrn_reflns_limit_k_min -10
_diffrn_reflns_limit_l_max 21
_diffrn_reflns_limit_l_min -21
_diffrn_reflns_number 13178
_diffrn_reflns_theta_full 27.00
_diffrn_reflns_theta_max 27.00
_diffrn_reflns_theta_min 2.62
_diffrn_standards_decay_% 0
_exptl_absorpt_coefficient_mu 0.079
_exptl_absorpt_correction_T_max 0.97
_exptl_absorpt_correction_T_min 0.92
_exptl_absorpt_correction_type multi-scan
_exptl_absorpt_process_details 'program SADABS, version 2.10'
_exptl_crystal_colour colorless
_exptl_crystal_density_diffrn 1.205
_exptl_crystal_density_method 'not measured'
_exptl_crystal_description oval
_exptl_crystal_F_000 896
_exptl_crystal_size_max 0.46
_exptl_crystal_size_mid 0.38
_exptl_crystal_size_min 0.32
_refine_diff_density_max 0.328
_refine_diff_density_min -0.149
_refine_diff_density_rms 0.040
_refine_ls_extinction_method none
_refine_ls_goodness_of_fit_ref 1.052
_refine_ls_hydrogen_treatment constr
_refine_ls_matrix_type full
_refine_ls_number_parameters 140
_refine_ls_number_reflns 2464
_refine_ls_number_restraints 41
_refine_ls_restrained_S_all 1.046
_refine_ls_R_factor_all 0.0463
_refine_ls_R_factor_gt 0.0420
_refine_ls_shift/su_max 0.000
_refine_ls_shift/su_mean 0.000
_refine_ls_structure_factor_coef Fsqd
_refine_ls_weighting_details 'calc w=1/[\s^2^(Fo^2^)+(0.0739P)^2^+0.3803P] where P=(Fo^2^+2Fc^2^)/3'
_refine_ls_weighting_scheme calc
_refine_ls_wR_factor_gt 0.1161
_refine_ls_wR_factor_ref 0.1209
_reflns_number_gt 2171
_reflns_number_total 2464
_reflns_threshold_expression >2sigma(I)
_cod_data_source_file jo0706832si20070403_060801_1.cif
_cod_data_source_block 6=1190
_cod_depositor_comments
;
The following automatic conversions were performed:
'_symmetry_cell_setting' value 'Orthorhombic' changed to 'orthorhombic'
according to '/home/saulius/struct/CIF-dictionaries/cif_core.dic'
dictionary named 'cif_core.dic' version 2.4.1 from 2010-06-29.

Automatic conversion script
Id: cif_fix_enum 1527 2010-12-29 10:47:43Z saulius 
;
_cod_database_code 4024115

loop_
_symmetry_equiv_pos_as_xyz
'x, y, z'
'-x+1/2, -y, z+1/2'
'-x, y+1/2, -z+1/2'
'x+1/2, -y+1/2, -z'
'-x, -y, -z'
'x-1/2, y, -z-1/2'
'x, -y-1/2, z-1/2'
'-x-1/2, y-1/2, z'

loop_
_atom_site_label
_atom_site_type_symbol
_atom_site_fract_x
_atom_site_fract_y
_atom_site_fract_z
_atom_site_U_iso_or_equiv
_atom_site_adp_type
_atom_site_occupancy
_atom_site_symmetry_multiplicity
_atom_site_calc_flag
_atom_site_refinement_flags
_atom_site_disorder_assembly
_atom_site_disorder_group
O1 O 0.41631(5) 0.41873(9) 0.37788(4) 0.0324(2) Uani 1 1 d U . .
O2 O 0.39819(6) -0.00172(12) 0.13393(6) 0.0495(3) Uani 1 1 d U . .
H2O H 0.4487 -0.0312 0.1246 0.074 Uiso 1 1 calc R . .
C1 C 0.35975(7) 0.55575(12) 0.38215(6) 0.0317(3) Uani 1 1 d U . .
C2 C 0.35536(8) 0.63118(13) 0.30170(7) 0.0345(3) Uani 1 1 d U . .
H2A H 0.3164 0.7231 0.3038 0.041 Uiso 1 1 calc R . .
H2B H 0.4133 0.6691 0.2870 0.041 Uiso 1 1 calc R . .
C3 C 0.32325(8) 0.51739(14) 0.23987(7) 0.0368(3) Uani 1 1 d U . .
H3A H 0.2599 0.5081 0.2439 0.044 Uiso 1 1 calc R . .
H3B H 0.3369 0.5601 0.1877 0.044 Uiso 1 1 calc R . .
C4 C 0.36286(7) 0.35662(13) 0.24777(6) 0.0294(2) Uani 1 1 d U . .
C5 C 0.35976(7) 0.24882(14) 0.18588(7) 0.0333(3) Uani 1 1 d U . .
C6 C 0.39862(7) 0.10329(14) 0.19569(7) 0.0347(3) Uani 1 1 d U . .
C7 C 0.43570(7) 0.06073(13) 0.26616(7) 0.0339(3) Uani 1 1 d U . .
H7 H 0.4589 -0.0418 0.2722 0.041 Uiso 1 1 calc R . .
C8 C 0.43941(7) 0.16544(12) 0.32787(6) 0.0299(2) Uani 1 1 d U . .
C9 C 0.40403(6) 0.31440(12) 0.31698(6) 0.0275(2) Uani 1 1 d U . .
C10 C 0.40388(9) 0.66227(15) 0.44067(8) 0.0429(3) Uani 1 1 d U . .
H10A H 0.4104 0.6066 0.4902 0.064 Uiso 1 1 calc R . .
H10B H 0.3690 0.7568 0.4486 0.064 Uiso 1 1 calc R . .
H10C H 0.4607 0.6922 0.4209 0.064 Uiso 1 1 calc R . .
C11 C 0.27198(8) 0.50372(15) 0.41136(7) 0.0406(3) Uani 1 1 d U . .
H11A H 0.2780 0.4566 0.4631 0.061 Uiso 1 1 calc R . .
H11B H 0.2477 0.4261 0.3754 0.061 Uiso 1 1 calc R . .
H11C H 0.2336 0.5948 0.4144 0.061 Uiso 1 1 calc R . .
C12 C 0.31568(9) 0.29027(18) 0.11024(7) 0.0470(3) Uani 1 1 d U . .
H12A H 0.3138 0.1975 0.0765 0.070 Uiso 1 1 calc R . .
H12B H 0.3477 0.3743 0.0842 0.070 Uiso 1 1 calc R . .
H12C H 0.2569 0.3260 0.1210 0.070 Uiso 1 1 calc R . .
C13 C 0.48110(8) 0.12123(14) 0.40389(7) 0.0404(3) Uani 1 1 d U . .
H13A H 0.4907 0.0075 0.4053 0.061 Uiso 1 1 calc R . .
H13B H 0.4434 0.1516 0.4471 0.061 Uiso 1 1 calc R . .
H13C H 0.5363 0.1758 0.4088 0.061 Uiso 1 1 calc R . .

loop_
_atom_site_aniso_label
_atom_site_aniso_U_11
_atom_site_aniso_U_22
_atom_site_aniso_U_33
_atom_site_aniso_U_23
_atom_site_aniso_U_13
_atom_site_aniso_U_12
O1 0.0398(4) 0.0255(4) 0.0319(4) -0.0038(3) -0.0073(3) 0.0038(3)
O2 0.0406(5) 0.0541(6) 0.0537(6) -0.0290(5) -0.0047(4) 0.0039(4)
C1 0.0353(6) 0.0257(5) 0.0340(6) -0.0041(4) -0.0019(4) 0.0033(4)
C2 0.0386(6) 0.0258(5) 0.0391(6) 0.0023(4) 0.0011(4) 0.0056(4)
C3 0.0410(6) 0.0366(6) 0.0329(6) 0.0020(4) -0.0039(4) 0.0081(5)
C4 0.0271(5) 0.0305(5) 0.0306(5) -0.0004(4) -0.0002(4) -0.0008(4)
C5 0.0272(5) 0.0405(6) 0.0322(5) -0.0053(4) -0.0001(4) -0.0024(4)
C6 0.0275(5) 0.0373(6) 0.0392(6) -0.0131(5) 0.0015(4) -0.0037(4)
C7 0.0290(5) 0.0265(5) 0.0463(6) -0.0051(4) 0.0021(4) -0.0001(4)
C8 0.0280(5) 0.0265(5) 0.0352(5) 0.0003(4) 0.0001(4) -0.0017(4)
C9 0.0278(5) 0.0251(5) 0.0294(5) -0.0020(4) 0.0004(4) -0.0020(4)
C10 0.0508(7) 0.0316(6) 0.0463(7) -0.0110(5) -0.0085(5) 0.0021(5)
C11 0.0418(7) 0.0418(6) 0.0381(6) -0.0016(5) 0.0033(5) -0.0014(5)
C12 0.0468(7) 0.0600(8) 0.0342(6) -0.0091(6) -0.0080(5) 0.0031(6)
C13 0.0485(7) 0.0310(6) 0.0416(6) 0.0033(5) -0.0065(5) 0.0066(5)

loop_
_atom_type_symbol
_atom_type_description
_atom_type_scat_dispersion_real
_atom_type_scat_dispersion_imag
_atom_type_scat_source
C C 0.0033 0.0016 'International Tables Vol C Tables 4.2.6.8 and 6.1.1.4'
H H 0.0000 0.0000 'International Tables Vol C Tables 4.2.6.8 and 6.1.1.4'
O O 0.0106 0.0060 'International Tables Vol C Tables 4.2.6.8 and 6.1.1.4'

loop_
_geom_angle_atom_site_label_1
_geom_angle_atom_site_label_2
_geom_angle_atom_site_label_3
_geom_angle
_geom_angle_site_symmetry_1
_geom_angle_site_symmetry_3
_geom_angle_publ_flag
C9 O1 C1 117.81(8) . . ?
C6 O2 H2O 109.5 . . ?
O1 C1 C10 103.79(9) . . ?
O1 C1 C11 108.88(9) . . ?
C10 C1 C11 111.16(10) . . ?
O1 C1 C2 108.50(8) . . ?
C10 C1 C2 111.64(10) . . ?
C11 C1 C2 112.45(9) . . ?
C3 C2 C1 112.27(9) . . ?
C3 C2 H2A 109.1 . . ?
C1 C2 H2A 109.1 . . ?
C3 C2 H2B 109.1 . . ?
C1 C2 H2B 109.1 . . ?
H2A C2 H2B 107.9 . . ?
C4 C3 C2 112.42(9) . . ?
C4 C3 H3A 109.1 . . ?
C2 C3 H3A 109.1 . . ?
C4 C3 H3B 109.1 . . ?
C2 C3 H3B 109.1 . . ?
H3A C3 H3B 107.9 . . ?
C9 C4 C5 119.44(10) . . ?
C9 C4 C3 119.83(10) . . ?
C5 C4 C3 120.73(10) . . ?
C6 C5 C4 118.42(10) . . ?
C6 C5 C12 120.66(11) . . ?
C4 C5 C12 120.91(11) . . ?
O2 C6 C5 118.69(11) . . ?
O2 C6 C7 120.03(10) . . ?
C5 C6 C7 121.26(10) . . ?
C8 C7 C6 121.07(10) . . ?
C8 C7 H7 119.5 . . ?
C6 C7 H7 119.5 . . ?
C7 C8 C9 117.76(10) . . ?
C7 C8 C13 121.36(10) . . ?
C9 C8 C13 120.88(10) . . ?
O1 C9 C8 115.30(9) . . ?
O1 C9 C4 122.72(9) . . ?
C8 C9 C4 121.91(10) . . ?
C1 C10 H10A 109.5 . . ?
C1 C10 H10B 109.5 . . ?
H10A C10 H10B 109.5 . . ?
C1 C10 H10C 109.5 . . ?
H10A C10 H10C 109.5 . . ?
H10B C10 H10C 109.5 . . ?
C1 C11 H11A 109.5 . . ?
C1 C11 H11B 109.5 . . ?
H11A C11 H11B 109.5 . . ?
C1 C11 H11C 109.5 . . ?
H11A C11 H11C 109.5 . . ?
H11B C11 H11C 109.5 . . ?
C5 C12 H12A 109.5 . . ?
C5 C12 H12B 109.5 . . ?
H12A C12 H12B 109.5 . . ?
C5 C12 H12C 109.5 . . ?
H12A C12 H12C 109.5 . . ?
H12B C12 H12C 109.5 . . ?
C8 C13 H13A 109.5 . . ?
C8 C13 H13B 109.5 . . ?
H13A C13 H13B 109.5 . . ?
C8 C13 H13C 109.5 . . ?
H13A C13 H13C 109.5 . . ?
H13B C13 H13C 109.5 . . ?

loop_
_geom_bond_atom_site_label_1
_geom_bond_atom_site_label_2
_geom_bond_distance
_geom_bond_site_symmetry_2
_geom_bond_publ_flag
O1 C9 1.3858(12) . ?
O1 C1 1.4626(13) . ?
O2 C6 1.3876(13) . ?
O2 H2O 0.8400 . ?
C1 C10 1.5179(15) . ?
C1 C11 1.5196(16) . ?
C1 C2 1.5257(15) . ?
C2 C3 1.5220(17) . ?
C2 H2A 0.9900 . ?
C2 H2B 0.9900 . ?
C3 C4 1.5071(15) . ?
C3 H3A 0.9900 . ?
C3 H3B 0.9900 . ?
C4 C9 1.3974(15) . ?
C4 C5 1.4057(15) . ?
C5 C6 1.3888(17) . ?
C5 C12 1.5109(17) . ?
C6 C7 1.3891(17) . ?
C7 C8 1.3865(15) . ?
C7 H7 0.9500 . ?
C8 C9 1.3950(15) . ?
C8 C13 1.5058(16) . ?
C10 H10A 0.9800 . ?
C10 H10B 0.9800 . ?
C10 H10C 0.9800 . ?
C11 H11A 0.9800 . ?
C11 H11B 0.9800 . ?
C11 H11C 0.9800 . ?
C12 H12A 0.9800 . ?
C12 H12B 0.9800 . ?
C12 H12C 0.9800 . ?
C13 H13A 0.9800 . ?
C13 H13B 0.9800 . ?
C13 H13C 0.9800 . ?

loop_
_geom_hbond_atom_site_label_D
_geom_hbond_atom_site_label_H
_geom_hbond_atom_site_label_A
_geom_hbond_distance_DH
_geom_hbond_distance_HA
_geom_hbond_distance_DA
_geom_hbond_angle_DHA
_geom_hbond_site_symmetry_A
O2 H2O O1 0.84 2.14 2.9686(12) 168.4 3_645

loop_
_geom_torsion_atom_site_label_1
_geom_torsion_atom_site_label_2
_geom_torsion_atom_site_label_3
_geom_torsion_atom_site_label_4
_geom_torsion
_geom_torsion_site_symmetry_1
_geom_torsion_site_symmetry_2
_geom_torsion_site_symmetry_3
_geom_torsion_site_symmetry_4
_geom_torsion_publ_flag
C9 O1 C1 C10 -166.20(9) . . . . ?
C9 O1 C1 C11 75.32(11) . . . . ?
C9 O1 C1 C2 -47.35(12) . . . . ?
O1 C1 C2 C3 57.92(12) . . . . ?
C10 C1 C2 C3 171.69(10) . . . . ?
C11 C1 C2 C3 -62.57(12) . . . . ?
C1 C2 C3 C4 -42.87(13) . . . . ?
C2 C3 C4 C9 16.21(15) . . . . ?
C2 C3 C4 C5 -163.07(10) . . . . ?
C9 C4 C5 C6 -0.44(15) . . . . ?
C3 C4 C5 C6 178.84(10) . . . . ?
C9 C4 C5 C12 179.90(10) . . . . ?
C3 C4 C5 C12 -0.82(16) . . . . ?
C4 C5 C6 O2 -177.95(10) . . . . ?
C12 C5 C6 O2 1.72(16) . . . . ?
C4 C5 C6 C7 3.50(16) . . . . ?
C12 C5 C6 C7 -176.83(11) . . . . ?
O2 C6 C7 C8 177.87(10) . . . . ?
C5 C6 C7 C8 -3.60(17) . . . . ?
C6 C7 C8 C9 0.51(16) . . . . ?
C6 C7 C8 C13 -178.76(10) . . . . ?
C1 O1 C9 C8 -160.98(9) . . . . ?
C1 O1 C9 C4 22.00(14) . . . . ?
C7 C8 C9 O1 -174.45(9) . . . . ?
C13 C8 C9 O1 4.82(15) . . . . ?
C7 C8 C9 C4 2.59(15) . . . . ?
C13 C8 C9 C4 -178.14(10) . . . . ?
C5 C4 C9 O1 174.18(9) . . . . ?
C3 C4 C9 O1 -5.11(15) . . . . ?
C5 C4 C9 C8 -2.63(16) . . . . ?
C3 C4 C9 C8 178.08(10) . . . . ?

loop_
_cod_related_entry_id
_cod_related_entry_database
_cod_related_entry_code
1 ChemSpider 557657
